data_7016634
loop_
_publ_author_name
'Awada, Mouhamad'
'Jeunesse, Catherine'
'Matt, Dominique'
'Toupet, Loic'
'Welter, Richard'

_publ_section_title
;
 Binucleating behaviour of a proximally-diphosphinated calix[4]arene.
;
_journal_issue 39
_journal_name_full 'Dalton transactions (Cambridge, England : 2003)'
_journal_page_first 10063
_journal_page_last 10070
_journal_paper_doi 10.1039/c1dt10375j
_journal_volume 40
_journal_year 2011
_chemical_formula_sum 'C33 H33 Ag0.5 B0.5 Cl2 F2 O2 P'
_chemical_formula_weight 660.80
_chemical_name_systematic
;
?
;
_space_group_IT_number 2
_symmetry_cell_setting triclinic
_symmetry_space_group_name_Hall '-P 1'
_symmetry_space_group_name_H-M 'P -1'
_atom_sites_solution_hydrogens geom
_atom_sites_solution_primary direct
_atom_sites_solution_secondary difmap
_audit_creation_method SHELXL-97
_cell_angle_alpha 63.705(2)
_cell_angle_beta 70.812(2)
_cell_angle_gamma 66.189(2)
_cell_formula_units_Z 4
_cell_length_a 14.0076(2)
_cell_length_b 16.3137(2)
_cell_length_c 17.0857(3)
_cell_measurement_reflns_used 28533
_cell_measurement_temperature 130(2)
_cell_measurement_theta_max 27.1
_cell_measurement_theta_min 2.0
_cell_volume 3148.53(10)
_computing_cell_refinement 'CrysAlis RED, Oxford Diffraction Ltd.,Version 1.171.26'
_computing_data_collection 'CrysAlis CCD, Oxford Diffraction Ltd.,Version 1.171.26'
_computing_data_reduction 'CrysAlis RED, Oxford Diffraction Ltd.,Version 1.171.26'
_computing_molecular_graphics 'MERCURY(CCDC, 2006)'
_computing_publication_material 'WINGX (Farrugia, 1999)'
_computing_structure_refinement 'SHELXL-97 (Sheldrick, 1997)'
_computing_structure_solution 'SIR-97_(Altomare& al., 1999)'
_diffrn_ambient_temperature 130(2)
_diffrn_detector_area_resol_mean 19.64
_diffrn_measured_fraction_theta_full 0.921
_diffrn_measured_fraction_theta_max 0.921
_diffrn_measurement_device_type 'CCD Saphire 3 Xcalibur'
_diffrn_measurement_method 'omega scan'
_diffrn_radiation_monochromator graphite
_diffrn_radiation_source 'fine-focus sealed tube'
_diffrn_radiation_type MoK\a
_diffrn_radiation_wavelength 0.71073
_diffrn_reflns_av_R_equivalents 0.0198
_diffrn_reflns_av_sigmaI/netI 0.0254
_diffrn_reflns_limit_h_max 17
_diffrn_reflns_limit_h_min -17
_diffrn_reflns_limit_k_max 20
_diffrn_reflns_limit_k_min -20
_diffrn_reflns_limit_l_max 21
_diffrn_reflns_limit_l_min -21
_diffrn_reflns_number 43063
_diffrn_reflns_theta_full 27.00
_diffrn_reflns_theta_max 27.00
_diffrn_reflns_theta_min 2.70
_exptl_absorpt_coefficient_mu 0.599
_exptl_absorpt_correction_type none
_exptl_crystal_colour colourless
_exptl_crystal_density_diffrn 1.394
_exptl_crystal_density_method 'not measured'
_exptl_crystal_description prism
_exptl_crystal_F_000 1360
_exptl_crystal_size_max 0.22
_exptl_crystal_size_mid 0.18
_exptl_crystal_size_min 0.15
_refine_diff_density_max 2.145
_refine_diff_density_min -1.489
_refine_diff_density_rms 0.114
_refine_ls_extinction_method none
_refine_ls_goodness_of_fit_ref 1.081
_refine_ls_hydrogen_treatment constr
_refine_ls_matrix_type full
_refine_ls_number_parameters 739
_refine_ls_number_reflns 12667
_refine_ls_number_restraints 3
_refine_ls_restrained_S_all 1.082
_refine_ls_R_factor_all 0.0640
_refine_ls_R_factor_gt 0.0562
_refine_ls_shift/su_max 0.008
_refine_ls_shift/su_mean 0.000
_refine_ls_structure_factor_coef Fsqd
_refine_ls_weighting_details 'calc w=1/[\s^2^(Fo^2^)+(0.1096P)^2^+5.0607P] where P=(Fo^2^+2Fc^2^)/3'
_refine_ls_weighting_scheme calc
_refine_ls_wR_factor_gt 0.1681
_refine_ls_wR_factor_ref 0.1723
_reflns_number_gt 10742
_reflns_number_total 12667
_reflns_threshold_expression >2sigma(I)
_cod_data_source_file c1dt10375j.txt
_cod_data_source_block dipagchelate_ph2
_cod_depositor_comments
;
The following automatic conversions were performed:

'_symmetry_cell_setting' value 'Triclinic' changed to 'triclinic'
according to /home/saulius/struct/CIF-dictionaries/cif_core.dic
dictionary named 'cif_core.dic' version 2.4.1 from 2010-06-29.

Automatic conversion script
Id: cif_fix_values 1715 2011-07-08 13:25:40Z adriana 
;
_cod_original_cell_volume 3148.53(8)
_cod_original_sg_symbol_H-M P-1
_cod_original_formula_sum 'C33 H33 Ag0.50 B0.50 Cl2 F2 O2 P'
_cod_database_code 7016634

loop_
_symmetry_equiv_pos_as_xyz
'x, y, z'
'-x, -y, -z'

loop_
_atom_site_label
_atom_site_type_symbol
_atom_site_fract_x
_atom_site_fract_y
_atom_site_fract_z
_atom_site_U_iso_or_equiv
_atom_site_adp_type
_atom_site_occupancy
_atom_site_symmetry_multiplicity
_atom_site_calc_flag
_atom_site_refinement_flags
Ag1 Ag 0.51940(2) 0.210487(19) 0.854053(16) 0.02099(10) Uani 1 1 d .
P1 P 0.59833(7) 0.23877(6) 0.69929(6) 0.01619(19) Uani 1 1 d .
P2 P 0.53431(7) 0.16423(7) 1.00642(6) 0.01774(19) Uani 1 1 d .
O1 O 0.81238(19) -0.13583(18) 0.64424(16) 0.0198(5) Uani 1 1 d .
O2 O 0.73731(19) -0.18387(18) 0.51839(17) 0.0217(5) Uani 1 1 d .
O3 O 0.7736(2) -0.34867(19) 0.71620(18) 0.0252(6) Uani 1 1 d .
O4 O 0.9094(2) -0.32672(19) 0.83024(18) 0.0250(6) Uani 1 1 d .
C1 C 0.6651(3) 0.1286(2) 0.6757(2) 0.0168(7) Uani 1 1 d .
C2 C 0.6503(3) 0.1136(3) 0.6069(2) 0.0181(7) Uani 1 1 d .
H2 H 0.6048 0.1642 0.5676 0.022 Uiso 1 1 calc R
C3 C 0.7008(3) 0.0256(3) 0.5944(2) 0.0181(7) Uani 1 1 d .
C4 C 0.7679(3) -0.0477(2) 0.6526(2) 0.0171(7) Uani 1 1 d .
C5 C 0.7805(3) -0.0363(3) 0.7254(2) 0.0164(6) Uani 1 1 d .
C6 C 0.7301(3) 0.0522(3) 0.7347(2) 0.0177(7) Uani 1 1 d .
H6 H 0.7398 0.0615 0.7823 0.021 Uiso 1 1 calc R
C7 C 0.6760(3) 0.0056(3) 0.5256(2) 0.0214(7) Uani 1 1 d .
H7A H 0.6390 0.0667 0.4831 0.026 Uiso 1 1 calc R
H7B H 0.7429 -0.0253 0.4921 0.026 Uiso 1 1 calc R
C8 C 0.4437(3) -0.0883(3) 0.6680(2) 0.0248(8) Uani 1 1 d .
H8 H 0.3756 -0.0657 0.7005 0.030 Uiso 1 1 calc R
C9 C 0.5078(3) -0.0296(3) 0.6214(2) 0.0227(8) Uani 1 1 d .
H9 H 0.4839 0.0329 0.6236 0.027 Uiso 1 1 calc R
C10 C 0.6065(3) -0.0599(3) 0.5714(2) 0.0190(7) Uani 1 1 d .
C11 C 0.6393(3) -0.1518(3) 0.5688(2) 0.0187(7) Uani 1 1 d .
C12 C 0.5778(3) -0.2142(3) 0.6188(2) 0.0216(7) Uani 1 1 d .
C13 C 0.4794(3) -0.1806(3) 0.6672(2) 0.0246(8) Uani 1 1 d .
H13 H 0.4359 -0.2214 0.7002 0.030 Uiso 1 1 calc R
C14 C 0.6177(3) -0.3179(3) 0.6246(3) 0.0261(8) Uani 1 1 d .
H14A H 0.5698 -0.3288 0.6011 0.031 Uiso 1 1 calc R
H14B H 0.6893 -0.3308 0.5876 0.031 Uiso 1 1 calc R
C15 C 0.5464(3) -0.4902(3) 0.8569(3) 0.0310(9) Uani 1 1 d .
H15 H 0.4959 -0.5243 0.8886 0.037 Uiso 1 1 calc R
C16 C 0.6194(3) -0.4964(3) 0.9003(3) 0.0276(8) Uani 1 1 d .
H16 H 0.6167 -0.5330 0.9620 0.033 Uiso 1 1 calc R
C17 C 0.6960(3) -0.4492(3) 0.8540(3) 0.0232(8) Uani 1 1 d .
C18 C 0.6988(3) -0.3972(3) 0.7629(3) 0.0223(7) Uani 1 1 d .
C19 C 0.6226(3) -0.3862(3) 0.7195(3) 0.0246(8) Uani 1 1 d .
C20 C 0.5479(3) -0.4346(3) 0.7679(3) 0.0282(8) Uani 1 1 d .
H20 H 0.4968 -0.4295 0.7393 0.034 Uiso 1 1 calc R
C21 C 0.7679(3) -0.4454(3) 0.9010(3) 0.0248(8) Uani 1 1 d .
H21A H 0.8425 -0.4634 0.8705 0.030 Uiso 1 1 calc R
H21B H 0.7623 -0.4914 0.9630 0.030 Uiso 1 1 calc R
C22 C 0.4076(3) 0.2078(3) 1.0709(2) 0.0179(7) Uani 1 1 d .
C23 C 0.3401(3) 0.1507(3) 1.1178(2) 0.0170(7) Uani 1 1 d .
H23 H 0.3671 0.0843 1.1265 0.020 Uiso 1 1 calc R
C24 C 0.7657(3) -0.1891(2) 0.8478(2) 0.0168(7) Uani 1 1 d .
C25 C 0.8034(3) -0.2867(3) 0.8599(2) 0.0183(7) Uani 1 1 d .
C26 C 0.7350(3) -0.3437(3) 0.9002(2) 0.0207(7) Uani 1 1 d .
C27 C 0.3688(3) 0.3033(3) 1.0637(2) 0.0206(7) Uani 1 1 d .
H27 H 0.4147 0.3422 1.0331 0.025 Uiso 1 1 calc R
C28 C 0.8346(3) -0.1231(3) 0.7974(2) 0.0184(7) Uani 1 1 d .
H28A H 0.8464 -0.1022 0.8388 0.022 Uiso 1 1 calc R
H28B H 0.9045 -0.1580 0.7704 0.022 Uiso 1 1 calc R
C29 C 0.9248(3) -0.1620(3) 0.6105(3) 0.0299(9) Uani 1 1 d .
H29A H 0.9555 -0.2325 0.6363 0.036 Uiso 1 1 calc R
H29B H 0.9583 -0.1326 0.6298 0.036 Uiso 1 1 calc R
C30 C 0.9498(3) -0.1307(3) 0.5125(3) 0.0331(9) Uani 1 1 d .
H30 H 0.9098 -0.1419 0.4849 0.040 Uiso 1 1 calc R
C31 C 1.0225(4) -0.0889(4) 0.4603(4) 0.0456(12) Uani 1 1 d .
H31A H 1.0644 -0.0763 0.4851 0.055 Uiso 1 1 calc R
H31B H 1.0333 -0.0712 0.3978 0.055 Uiso 1 1 calc R
C32 C 0.7305(3) -0.1801(3) 0.4347(2) 0.0242(8) Uani 1 1 d .
H32A H 0.7101 -0.1126 0.3936 0.029 Uiso 1 1 calc R
H32B H 0.6761 -0.2090 0.4433 0.029 Uiso 1 1 calc R
C33 C 0.8380(3) -0.2353(3) 0.3964(3) 0.0356(10) Uani 1 1 d .
H33A H 0.8576 -0.3025 0.4383 0.043 Uiso 1 1 calc R
H33B H 0.8918 -0.2064 0.3893 0.043 Uiso 1 1 calc R
C34 C 0.8385(4) -0.2346(4) 0.3069(3) 0.0442(12) Uani 1 1 d .
H34A H 0.9092 -0.2712 0.2843 0.066 Uiso 1 1 calc R
H34B H 0.8208 -0.1683 0.2649 0.066 Uiso 1 1 calc R
H34C H 0.7860 -0.2639 0.3139 0.066 Uiso 1 1 calc R
C35 C 0.8611(4) -0.3894(4) 0.6589(3) 0.0414(11) Uani 1 1 d .
H35A H 0.8885 -0.3377 0.6102 0.050 Uiso 1 1 calc R
H35B H 0.8362 -0.4181 0.6321 0.050 Uiso 1 1 calc R
C36 C 0.9494(4) -0.4645(4) 0.7057(4) 0.0486(12) Uani 1 1 d .
H36A H 0.9267 -0.5215 0.7479 0.058 Uiso 1 1 calc R
H36B H 0.9689 -0.4394 0.7395 0.058 Uiso 1 1 calc R
C37 C 1.0466(4) -0.4929(5) 0.6351(5) 0.071(2) Uani 1 1 d .
H37A H 1.1053 -0.5421 0.6649 0.106 Uiso 1 1 calc R
H37B H 1.0687 -0.4362 0.5936 0.106 Uiso 1 1 calc R
H37C H 1.0268 -0.5183 0.6024 0.106 Uiso 1 1 calc R
C38 C 0.9682(3) -0.3871(3) 0.9030(3) 0.0343(10) Uani 1 1 d .
H38A H 1.0376 -0.4275 0.8812 0.041 Uiso 1 1 calc R
H38B H 0.9282 -0.4302 0.9504 0.041 Uiso 1 1 calc R
C39 C 0.9859(3) -0.3288(3) 0.9404(3) 0.0379(10) Uani 1 1 d .
H39 H 1.0282 -0.2878 0.9027 0.045 Uiso 1 1 calc R
C40 C 0.9475(4) -0.3302(4) 1.0211(4) 0.0466(12) Uani 1 1 d .
H40A H 0.9049 -0.3705 1.0607 0.056 Uiso 1 1 calc R
H40B H 0.9621 -0.2910 1.0406 0.056 Uiso 1 1 calc R
C41 C 0.5199(3) 0.3219(2) 0.6131(2) 0.0176(7) Uani 1 1 d .
C42 C 0.5677(3) 0.3529(3) 0.5234(2) 0.0213(7) Uani 1 1 d .
H42 H 0.6424 0.3291 0.5065 0.026 Uiso 1 1 calc R
C43 C 0.5062(3) 0.4182(3) 0.4594(2) 0.0249(8) Uani 1 1 d .
H43 H 0.5389 0.4393 0.3987 0.030 Uiso 1 1 calc R
C44 C 0.3974(3) 0.4528(3) 0.4836(3) 0.0302(9) Uani 1 1 d .
H44 H 0.3553 0.4966 0.4395 0.036 Uiso 1 1 calc R
C45 C 0.3500(3) 0.4238(3) 0.5719(3) 0.0332(9) Uani 1 1 d .
H45 H 0.2754 0.4487 0.5884 0.040 Uiso 1 1 calc R
C46 C 0.4110(3) 0.3582(3) 0.6371(3) 0.0254(8) Uani 1 1 d .
H46 H 0.3780 0.3385 0.6978 0.031 Uiso 1 1 calc R
C47 C 0.7051(3) 0.2879(2) 0.6761(2) 0.0190(7) Uani 1 1 d .
C48 C 0.7966(3) 0.2711(3) 0.6135(3) 0.0259(8) Uani 1 1 d .
H48 H 0.8049 0.2326 0.5817 0.031 Uiso 1 1 calc R
C49 C 0.8758(3) 0.3104(3) 0.5974(3) 0.0363(10) Uani 1 1 d .
H49 H 0.9376 0.3004 0.5536 0.044 Uiso 1 1 calc R
C50 C 0.8636(3) 0.3644(3) 0.6458(3) 0.0369(10) Uani 1 1 d .
H50 H 0.9183 0.3900 0.6362 0.044 Uiso 1 1 calc R
C51 C 0.7729(3) 0.3816(3) 0.7080(3) 0.0318(9) Uani 1 1 d .
H51 H 0.7651 0.4190 0.7406 0.038 Uiso 1 1 calc R
C52 C 0.6936(3) 0.3439(3) 0.7225(3) 0.0247(8) Uani 1 1 d .
H52 H 0.6307 0.3564 0.7645 0.030 Uiso 1 1 calc R
C53 C 0.5811(3) 0.0352(3) 1.0669(2) 0.0186(7) Uani 1 1 d .
C54 C 0.6336(3) -0.0257(3) 1.0190(2) 0.0256(8) Uani 1 1 d .
H54 H 0.6409 0.0000 0.9561 0.031 Uiso 1 1 calc R
C55 C 0.6753(3) -0.1236(3) 1.0619(3) 0.0285(8) Uani 1 1 d .
H55 H 0.7118 -0.1644 1.0284 0.034 Uiso 1 1 calc R
C56 C 0.6641(3) -0.1620(3) 1.1533(3) 0.0262(8) Uani 1 1 d .
H56 H 0.6933 -0.2291 1.1826 0.031 Uiso 1 1 calc R
C57 C 0.6097(3) -0.1020(3) 1.2023(2) 0.0271(8) Uani 1 1 d .
H57 H 0.6005 -0.1283 1.2653 0.032 Uiso 1 1 calc R
C58 C 0.5690(3) -0.0038(3) 1.1592(2) 0.0235(8) Uani 1 1 d .
H58 H 0.5327 0.0370 1.1928 0.028 Uiso 1 1 calc R
C59 C 0.6266(3) 0.2103(3) 1.0177(2) 0.0228(7) Uani 1 1 d .
C60 C 0.6130(3) 0.2338(3) 1.0903(3) 0.0291(8) Uani 1 1 d .
H60 H 0.5525 0.2280 1.1361 0.035 Uiso 1 1 calc R
C61 C 0.6877(4) 0.2657(3) 1.0962(3) 0.0374(10) Uani 1 1 d .
H61 H 0.6782 0.2817 1.1459 0.045 Uiso 1 1 calc R
C62 C 0.7760(4) 0.2741(4) 1.0296(3) 0.0398(11) Uani 1 1 d .
H62 H 0.8270 0.2960 1.0335 0.048 Uiso 1 1 calc R
C63 C 0.7897(4) 0.2507(4) 0.9579(3) 0.0401(11) Uani 1 1 d .
H63 H 0.8507 0.2561 0.9126 0.048 Uiso 1 1 calc R
C64 C 0.7156(3) 0.2192(3) 0.9510(3) 0.0317(9) Uani 1 1 d .
H64 H 0.7255 0.2037 0.9009 0.038 Uiso 1 1 calc R
B1 B 0.7001(5) 0.5581(4) 0.1738(4) 0.0451(14) Uani 1 1 d .
F1 F 0.7520(3) 0.5079(2) 0.1178(2) 0.0742(11) Uani 1 1 d .
F2 F 0.6378(4) 0.5092(4) 0.2449(3) 0.0870(14) Uani 1 1 d .
F3 F 0.7705(4) 0.5661(4) 0.2078(3) 0.0978(15) Uani 1 1 d .
F4 F 0.6454(5) 0.6500(3) 0.1298(3) 0.130(3) Uani 1 1 d .
C71 C 0.8070(14) 0.3033(8) 0.2892(7) 0.171(7) Uani 1 1 d .
H71A H 0.7348 0.3432 0.2767 0.205 Uiso 1 1 calc R
H71B H 0.8573 0.3274 0.2350 0.205 Uiso 1 1 calc R
Cl1 Cl 0.82410(15) 0.32773(19) 0.37282(15) 0.1070(8) Uani 1 1 d .
Cl2 Cl 0.8213(4) 0.1890(3) 0.3010(4) 0.225(3) Uani 1 1 d .
C72 C 1.0216(13) -0.0293(12) 0.8789(13) 0.232(10) Uani 1 1 d U
H72A H 1.0646 -0.0882 0.8652 0.279 Uiso 1 1 calc R
H72B H 1.0669 -0.0136 0.9008 0.279 Uiso 1 1 calc R
Cl3 Cl 0.9879(9) 0.0611(7) 0.7843(4) 0.368(6) Uani 1 1 d U
Cl4 Cl 0.9218(4) -0.0518(5) 0.9579(4) 0.217(2) Uani 1 1 d U

loop_
_atom_site_aniso_label
_atom_site_aniso_U_11
_atom_site_aniso_U_22
_atom_site_aniso_U_33
_atom_site_aniso_U_23
_atom_site_aniso_U_13
_atom_site_aniso_U_12
Ag1 0.02582(15) 0.02030(17) 0.01388(15) -0.00577(12) -0.00376(10) -0.00451(11)
P1 0.0209(4) 0.0131(5) 0.0141(4) -0.0048(4) -0.0042(3) -0.0041(3)
P2 0.0204(4) 0.0184(5) 0.0138(4) -0.0053(4) -0.0032(3) -0.0058(3)
O1 0.0200(12) 0.0150(13) 0.0237(12) -0.0092(11) -0.0032(10) -0.0028(9)
O2 0.0210(12) 0.0236(14) 0.0245(13) -0.0152(11) -0.0059(10) -0.0018(10)
O3 0.0292(14) 0.0226(15) 0.0270(14) -0.0096(12) -0.0043(11) -0.0107(11)
O4 0.0200(12) 0.0186(14) 0.0311(14) -0.0085(12) -0.0076(11) 0.0009(10)
C1 0.0215(16) 0.0111(17) 0.0168(16) -0.0042(14) -0.0029(13) -0.0054(13)
C2 0.0232(16) 0.0141(18) 0.0153(15) -0.0024(14) -0.0059(13) -0.0051(13)
C3 0.0232(16) 0.0173(18) 0.0154(15) -0.0057(15) -0.0037(13) -0.0077(14)
C4 0.0194(15) 0.0143(18) 0.0170(16) -0.0052(15) -0.0013(13) -0.0064(13)
C5 0.0159(15) 0.0172(18) 0.0155(15) -0.0037(14) -0.0027(12) -0.0070(13)
C6 0.0199(16) 0.0191(19) 0.0158(15) -0.0065(15) -0.0046(13) -0.0063(13)
C7 0.0302(18) 0.0192(19) 0.0157(16) -0.0067(15) -0.0078(14) -0.0052(15)
C8 0.0209(17) 0.030(2) 0.0237(18) -0.0123(17) -0.0057(14) -0.0030(15)
C9 0.0259(18) 0.0201(19) 0.0228(18) -0.0104(16) -0.0113(14) 0.0007(14)
C10 0.0238(17) 0.0193(19) 0.0163(16) -0.0075(15) -0.0096(13) -0.0029(14)
C11 0.0207(16) 0.0200(19) 0.0183(16) -0.0097(15) -0.0068(13) -0.0031(13)
C12 0.0270(18) 0.021(2) 0.0212(17) -0.0093(16) -0.0101(14) -0.0055(15)
C13 0.0250(18) 0.029(2) 0.0212(17) -0.0073(17) -0.0069(14) -0.0101(15)
C14 0.034(2) 0.022(2) 0.0284(19) -0.0138(17) -0.0072(16) -0.0089(16)
C15 0.033(2) 0.026(2) 0.037(2) -0.0137(19) -0.0016(17) -0.0123(17)
C16 0.035(2) 0.019(2) 0.0254(19) -0.0081(17) -0.0013(16) -0.0089(16)
C17 0.0267(18) 0.0136(19) 0.0290(19) -0.0113(16) -0.0033(15) -0.0032(14)
C18 0.0281(18) 0.0141(18) 0.0269(18) -0.0109(16) -0.0027(15) -0.0062(14)
C19 0.0299(19) 0.0169(19) 0.029(2) -0.0127(17) -0.0054(15) -0.0047(15)
C20 0.0296(19) 0.024(2) 0.037(2) -0.0155(19) -0.0061(16) -0.0090(16)
C21 0.033(2) 0.0127(19) 0.0255(19) -0.0053(16) -0.0090(15) -0.0030(15)
C22 0.0217(16) 0.0192(19) 0.0137(15) -0.0061(14) -0.0047(12) -0.0057(13)
C23 0.0225(16) 0.0138(17) 0.0147(15) -0.0051(14) -0.0059(13) -0.0033(13)
C24 0.0220(16) 0.0145(17) 0.0139(15) -0.0036(14) -0.0067(12) -0.0046(13)
C25 0.0193(16) 0.0154(18) 0.0176(16) -0.0058(15) -0.0073(13) 0.0000(13)
C26 0.0275(18) 0.0144(18) 0.0187(16) -0.0047(15) -0.0101(14) -0.0017(14)
C27 0.0270(18) 0.0192(19) 0.0158(16) -0.0042(15) -0.0047(13) -0.0089(14)
C28 0.0180(15) 0.0167(18) 0.0203(16) -0.0061(15) -0.0062(13) -0.0035(13)
C29 0.0204(18) 0.026(2) 0.040(2) -0.0175(19) -0.0008(16) -0.0010(15)
C30 0.030(2) 0.034(2) 0.039(2) -0.023(2) -0.0011(17) -0.0059(17)
C31 0.040(3) 0.043(3) 0.048(3) -0.022(3) 0.006(2) -0.011(2)
C32 0.0260(18) 0.026(2) 0.0213(17) -0.0111(16) -0.0089(14) -0.0017(15)
C33 0.029(2) 0.044(3) 0.034(2) -0.025(2) -0.0116(17) 0.0059(18)
C34 0.035(2) 0.061(3) 0.039(2) -0.035(2) -0.0106(19) 0.006(2)
C35 0.035(2) 0.044(3) 0.049(3) -0.024(2) 0.003(2) -0.017(2)
C36 0.043(3) 0.043(3) 0.056(3) -0.017(3) -0.006(2) -0.013(2)
C37 0.032(3) 0.056(4) 0.111(6) -0.038(4) 0.012(3) -0.011(3)
C38 0.026(2) 0.023(2) 0.045(2) -0.005(2) -0.0202(18) 0.0028(16)
C39 0.030(2) 0.033(3) 0.047(3) -0.001(2) -0.022(2) -0.0104(18)
C40 0.047(3) 0.043(3) 0.056(3) -0.016(3) -0.018(2) -0.014(2)
C41 0.0234(16) 0.0107(17) 0.0195(16) -0.0045(14) -0.0079(13) -0.0038(13)
C42 0.0264(18) 0.0207(19) 0.0181(16) -0.0073(16) -0.0036(14) -0.0083(14)
C43 0.043(2) 0.019(2) 0.0183(17) -0.0038(16) -0.0114(15) -0.0131(16)
C44 0.042(2) 0.017(2) 0.035(2) -0.0021(18) -0.0243(18) -0.0070(16)
C45 0.0237(19) 0.026(2) 0.042(2) -0.005(2) -0.0119(17) -0.0039(16)
C46 0.0234(18) 0.019(2) 0.0263(19) -0.0036(17) -0.0024(15) -0.0063(15)
C47 0.0241(17) 0.0127(18) 0.0195(16) -0.0031(15) -0.0095(13) -0.0034(13)
C48 0.0226(18) 0.027(2) 0.031(2) -0.0135(18) -0.0058(15) -0.0062(15)
C49 0.0237(19) 0.035(3) 0.052(3) -0.020(2) -0.0058(18) -0.0076(17)
C50 0.030(2) 0.028(2) 0.058(3) -0.014(2) -0.016(2) -0.0099(17)
C51 0.039(2) 0.021(2) 0.042(2) -0.0124(19) -0.0176(19) -0.0071(17)
C52 0.033(2) 0.0166(19) 0.0266(19) -0.0078(16) -0.0090(15) -0.0068(15)
C53 0.0188(16) 0.0178(18) 0.0181(16) -0.0054(15) -0.0045(13) -0.0047(13)
C54 0.036(2) 0.023(2) 0.0178(17) -0.0081(16) -0.0070(15) -0.0060(16)
C55 0.036(2) 0.026(2) 0.0265(19) -0.0132(18) -0.0096(16) -0.0054(17)
C56 0.0283(19) 0.019(2) 0.0289(19) -0.0026(17) -0.0115(16) -0.0064(15)
C57 0.0262(18) 0.029(2) 0.0182(17) -0.0042(17) -0.0057(14) -0.0043(16)
C58 0.0236(17) 0.025(2) 0.0193(17) -0.0088(16) -0.0039(14) -0.0037(15)
C59 0.0253(18) 0.0189(19) 0.0217(17) -0.0011(16) -0.0080(14) -0.0083(14)
C60 0.032(2) 0.035(2) 0.0244(19) -0.0093(18) -0.0057(16) -0.0151(17)
C61 0.042(2) 0.045(3) 0.036(2) -0.013(2) -0.0147(19) -0.019(2)
C62 0.034(2) 0.041(3) 0.048(3) -0.005(2) -0.018(2) -0.018(2)
C63 0.028(2) 0.050(3) 0.039(2) -0.008(2) -0.0024(18) -0.021(2)
C64 0.028(2) 0.038(3) 0.028(2) -0.0104(19) -0.0034(16) -0.0122(18)
B1 0.049(3) 0.041(3) 0.029(2) -0.014(2) -0.007(2) 0.005(2)
F1 0.096(3) 0.054(2) 0.0456(18) -0.0289(16) -0.0145(18) 0.0167(18)
F2 0.099(3) 0.131(4) 0.071(2) -0.056(3) 0.031(2) -0.087(3)
F3 0.074(3) 0.157(5) 0.094(3) -0.065(3) 0.013(2) -0.064(3)
F4 0.165(5) 0.085(3) 0.057(2) -0.041(2) -0.044(3) 0.078(3)
C71 0.290(19) 0.097(8) 0.075(6) -0.010(6) -0.076(9) 0.000(10)
Cl1 0.0515(10) 0.135(2) 0.0865(13) -0.0377(13) -0.0105(9) 0.0132(11)
Cl2 0.236(4) 0.138(3) 0.314(6) 0.068(3) -0.209(5) -0.111(3)
C72 0.128(11) 0.182(16) 0.282(17) 0.039(13) -0.058(9) -0.069(12)
Cl3 0.615(16) 0.429(11) 0.193(5) 0.067(6) -0.192(7) -0.392(12)
Cl4 0.194(5) 0.292(6) 0.226(5) -0.106(5) -0.024(4) -0.130(5)

loop_
_atom_type_symbol
_atom_type_description
_atom_type_scat_dispersion_real
_atom_type_scat_dispersion_imag
_atom_type_scat_source
C C 0.0033 0.0016 'International Tables Vol C Tables 4.2.6.8 and 6.1.1.4'
H H 0.0000 0.0000 'International Tables Vol C Tables 4.2.6.8 and 6.1.1.4'
O O 0.0106 0.0060 'International Tables Vol C Tables 4.2.6.8 and 6.1.1.4'
F F 0.0171 0.0103 'International Tables Vol C Tables 4.2.6.8 and 6.1.1.4'
P P 0.1023 0.0942 'International Tables Vol C Tables 4.2.6.8 and 6.1.1.4'
Cl Cl 0.1484 0.1585 'International Tables Vol C Tables 4.2.6.8 and 6.1.1.4'
Ag Ag -0.8971 1.1015 'International Tables Vol C Tables 4.2.6.8 and 6.1.1.4'
B B 0.0013 0.0007 'International Tables Vol C Tables 4.2.6.8 and 6.1.1.4'

loop_
_geom_angle_atom_site_label_1
_geom_angle_atom_site_label_2
_geom_angle_atom_site_label_3
_geom_angle
_geom_angle_site_symmetry_1
_geom_angle_site_symmetry_3
P1 Ag1 P2 150.89(3) . .
P1 Ag1 F4 110.44(9) . 2_666
P2 Ag1 F4 90.10(9) . 2_666
C1 P1 C41 106.57(15) . .
C1 P1 C47 104.13(16) . .
C41 P1 C47 104.86(16) . .
C1 P1 Ag1 112.86(12) . .
C41 P1 Ag1 120.57(12) . .
C47 P1 Ag1 106.36(11) . .
C22 P2 C53 105.68(16) . .
C22 P2 C59 106.42(16) . .
C53 P2 C59 103.67(16) . .
C22 P2 Ag1 111.01(11) . .
C53 P2 Ag1 115.37(11) . .
C59 P2 Ag1 113.88(12) . .
C4 O1 C29 115.7(3) . .
C11 O2 C32 113.9(3) . .
C18 O3 C35 116.6(3) . .
C25 O4 C38 112.2(3) . .
C2 C1 C6 118.5(3) . .
C2 C1 P1 124.2(3) . .
C6 C1 P1 117.2(2) . .
C1 C2 C3 121.5(3) . .
C1 C2 H2 119.3 . .
C3 C2 H2 119.3 . .
C4 C3 C2 118.3(3) . .
C4 C3 C7 119.9(3) . .
C2 C3 C7 121.5(3) . .
O1 C4 C3 118.6(3) . .
O1 C4 C5 119.4(3) . .
C3 C4 C5 121.6(3) . .
C6 C5 C4 118.1(3) . .
C6 C5 C28 121.6(3) . .
C4 C5 C28 119.7(3) . .
C5 C6 C1 121.9(3) . .
C5 C6 H6 119.0 . .
C1 C6 H6 119.0 . .
C10 C7 C3 109.7(3) . .
C10 C7 H7A 109.7 . .
C3 C7 H7A 109.7 . .
C10 C7 H7B 109.7 . .
C3 C7 H7B 109.7 . .
H7A C7 H7B 108.2 . .
C9 C8 C13 119.5(3) . .
C9 C8 H8 120.2 . .
C13 C8 H8 120.2 . .
C8 C9 C10 121.5(3) . .
C8 C9 H9 119.3 . .
C10 C9 H9 119.3 . .
C9 C10 C11 118.1(3) . .
C9 C10 C7 119.2(3) . .
C11 C10 C7 122.7(3) . .
O2 C11 C10 119.5(3) . .
O2 C11 C12 119.1(3) . .
C10 C11 C12 121.4(3) . .
C13 C12 C11 118.5(3) . .
C13 C12 C14 119.5(3) . .
C11 C12 C14 122.0(3) . .
C8 C13 C12 121.0(4) . .
C8 C13 H13 119.5 . .
C12 C13 H13 119.5 . .
C19 C14 C12 110.9(3) . .
C19 C14 H14A 109.5 . .
C12 C14 H14A 109.5 . .
C19 C14 H14B 109.5 . .
C12 C14 H14B 109.5 . .
H14A C14 H14B 108.0 . .
C20 C15 C16 120.0(4) . .
C20 C15 H15 120.0 . .
C16 C15 H15 120.0 . .
C17 C16 C15 120.6(4) . .
C17 C16 H16 119.7 . .
C15 C16 H16 119.7 . .
C16 C17 C18 118.1(3) . .
C16 C17 C21 121.7(4) . .
C18 C17 C21 120.0(3) . .
O3 C18 C17 118.7(3) . .
O3 C18 C19 119.2(3) . .
C17 C18 C19 121.9(3) . .
C20 C19 C18 118.1(4) . .
C20 C19 C14 121.1(3) . .
C18 C19 C14 120.7(3) . .
C15 C20 C19 121.2(4) . .
C15 C20 H20 119.4 . .
C19 C20 H20 119.4 . .
C17 C21 C26 109.1(3) . .
C17 C21 H21A 109.9 . .
C26 C21 H21A 109.9 . .
C17 C21 H21B 109.9 . .
C26 C21 H21B 109.9 . .
H21A C21 H21B 108.3 . .
C27 C22 C23 118.6(3) . .
C27 C22 P2 120.1(3) . .
C23 C22 P2 120.6(3) . .
C24 C23 C22 121.4(3) 2_657 .
C24 C23 H23 119.3 2_657 .
C22 C23 H23 119.3 . .
C23 C24 C25 118.4(3) 2_657 .
C23 C24 C28 118.8(3) 2_657 .
C25 C24 C28 122.8(3) . .
O4 C25 C24 119.0(3) . .
O4 C25 C26 119.8(3) . .
C24 C25 C26 121.2(3) . .
C27 C26 C25 118.2(3) 2_657 .
C27 C26 C21 118.8(3) 2_657 .
C25 C26 C21 123.0(3) . .
C26 C27 C22 121.9(3) 2_657 .
C26 C27 H27 119.1 2_657 .
C22 C27 H27 119.1 . .
C5 C28 C24 109.6(3) . .
C5 C28 H28A 109.8 . .
C24 C28 H28A 109.8 . .
C5 C28 H28B 109.8 . .
C24 C28 H28B 109.8 . .
H28A C28 H28B 108.2 . .
O1 C29 C30 112.5(3) . .
O1 C29 H29A 109.1 . .
C30 C29 H29A 109.1 . .
O1 C29 H29B 109.1 . .
C30 C29 H29B 109.1 . .
H29A C29 H29B 107.8 . .
C31 C30 C29 125.6(4) . .
C31 C30 H30 117.2 . .
C29 C30 H30 117.2 . .
C30 C31 H31A 120.0 . .
C30 C31 H31B 120.0 . .
H31A C31 H31B 120.0 . .
O2 C32 C33 108.1(3) . .
O2 C32 H32A 110.1 . .
C33 C32 H32A 110.1 . .
O2 C32 H32B 110.1 . .
C33 C32 H32B 110.1 . .
H32A C32 H32B 108.4 . .
C32 C33 C34 111.8(3) . .
C32 C33 H33A 109.3 . .
C34 C33 H33A 109.3 . .
C32 C33 H33B 109.3 . .
C34 C33 H33B 109.3 . .
H33A C33 H33B 107.9 . .
C33 C34 H34A 109.5 . .
C33 C34 H34B 109.5 . .
H34A C34 H34B 109.5 . .
C33 C34 H34C 109.5 . .
H34A C34 H34C 109.5 . .
H34B C34 H34C 109.5 . .
O3 C35 C36 113.0(4) . .
O3 C35 H35A 109.0 . .
C36 C35 H35A 109.0 . .
O3 C35 H35B 109.0 . .
C36 C35 H35B 109.0 . .
H35A C35 H35B 107.8 . .
C35 C36 C37 108.6(5) . .
C35 C36 H36A 110.0 . .
C37 C36 H36A 110.0 . .
C35 C36 H36B 110.0 . .
C37 C36 H36B 110.0 . .
H36A C36 H36B 108.4 . .
C36 C37 H37A 109.5 . .
C36 C37 H37B 109.5 . .
H37A C37 H37B 109.5 . .
C36 C37 H37C 109.5 . .
H37A C37 H37C 109.5 . .
H37B C37 H37C 109.5 . .
O4 C38 C39 111.7(3) . .
O4 C38 H38A 109.3 . .
C39 C38 H38A 109.3 . .
O4 C38 H38B 109.3 . .
C39 C38 H38B 109.3 . .
H38A C38 H38B 107.9 . .
C40 C39 C38 124.5(5) . .
C40 C39 H39 117.7 . .
C38 C39 H39 117.7 . .
C39 C40 H40A 120.0 . .
C39 C40 H40B 120.0 . .
H40A C40 H40B 120.0 . .
C46 C41 C42 119.4(3) . .
C46 C41 P1 119.2(3) . .
C42 C41 P1 121.4(3) . .
C43 C42 C41 120.2(3) . .
C43 C42 H42 119.9 . .
C41 C42 H42 119.9 . .
C44 C43 C42 120.1(4) . .
C44 C43 H43 119.9 . .
C42 C43 H43 119.9 . .
C43 C44 C45 120.0(4) . .
C43 C44 H44 120.0 . .
C45 C44 H44 120.0 . .
C44 C45 C46 120.4(4) . .
C44 C45 H45 119.8 . .
C46 C45 H45 119.8 . .
C41 C46 C45 119.8(4) . .
C41 C46 H46 120.1 . .
C45 C46 H46 120.1 . .
C52 C47 C48 119.5(3) . .
C52 C47 P1 118.5(3) . .
C48 C47 P1 121.9(3) . .
C49 C48 C47 120.2(4) . .
C49 C48 H48 119.9 . .
C47 C48 H48 119.9 . .
C50 C49 C48 119.2(4) . .
C50 C49 H49 120.4 . .
C48 C49 H49 120.4 . .
C51 C50 C49 120.9(4) . .
C51 C50 H50 119.5 . .
C49 C50 H50 119.5 . .
C52 C51 C50 119.5(4) . .
C52 C51 H51 120.2 . .
C50 C51 H51 120.2 . .
C51 C52 C47 120.6(4) . .
C51 C52 H52 119.7 . .
C47 C52 H52 119.7 . .
C54 C53 C58 119.1(3) . .
C54 C53 P2 118.8(3) . .
C58 C53 P2 122.1(3) . .
C55 C54 C53 120.7(3) . .
C55 C54 H54 119.7 . .
C53 C54 H54 119.7 . .
C56 C55 C54 120.2(4) . .
C56 C55 H55 119.9 . .
C54 C55 H55 119.9 . .
C55 C56 C57 119.7(4) . .
C55 C56 H56 120.1 . .
C57 C56 H56 120.1 . .
C58 C57 C56 120.1(3) . .
C58 C57 H57 120.0 . .
C56 C57 H57 120.0 . .
C57 C58 C53 120.2(3) . .
C57 C58 H58 119.9 . .
C53 C58 H58 119.9 . .
C60 C59 C64 119.3(4) . .
C60 C59 P2 123.0(3) . .
C64 C59 P2 117.7(3) . .
C59 C60 C61 120.1(4) . .
C59 C60 H60 119.9 . .
C61 C60 H60 119.9 . .
C62 C61 C60 120.1(4) . .
C62 C61 H61 120.0 . .
C60 C61 H61 120.0 . .
C63 C62 C61 119.9(4) . .
C63 C62 H62 120.1 . .
C61 C62 H62 120.1 . .
C62 C63 C64 120.7(4) . .
C62 C63 H63 119.7 . .
C64 C63 H63 119.7 . .
C63 C64 C59 119.9(4) . .
C63 C64 H64 120.0 . .
C59 C64 H64 120.0 . .
F4 B1 F2 113.4(5) . .
F4 B1 F1 111.2(4) . .
F2 B1 F1 109.6(5) . .
F4 B1 F3 105.2(6) . .
F2 B1 F3 106.4(4) . .
F1 B1 F3 111.0(5) . .
B1 F4 Ag1 143.9(4) . 2_666
Cl2 C71 Cl1 121.9(6) . .
Cl2 C71 H71A 106.8 . .
Cl1 C71 H71A 106.8 . .
Cl2 C71 H71B 106.8 . .
Cl1 C71 H71B 106.8 . .
H71A C71 H71B 106.7 . .
Cl4 C72 Cl3 114.8(10) . .
Cl4 C72 H72A 108.6 . .
Cl3 C72 H72A 108.6 . .
Cl4 C72 H72B 108.6 . .
Cl3 C72 H72B 108.6 . .
H72A C72 H72B 107.6 . .

loop_
_geom_bond_atom_site_label_1
_geom_bond_atom_site_label_2
_geom_bond_distance
_geom_bond_site_symmetry_2
Ag1 P1 2.4158(9) .
Ag1 P2 2.4248(9) .
Ag1 F4 2.546(4) 2_666
P1 C1 1.817(3) .
P1 C41 1.818(3) .
P1 C47 1.826(4) .
P2 C22 1.806(4) .
P2 C53 1.825(4) .
P2 C59 1.830(4) .
O1 C4 1.370(4) .
O1 C29 1.440(4) .
O2 C11 1.393(4) .
O2 C32 1.437(4) .
O3 C18 1.387(5) .
O3 C35 1.425(5) .
O4 C25 1.380(4) .
O4 C38 1.458(5) .
C1 C2 1.396(4) .
C1 C6 1.404(5) .
C2 C3 1.399(5) .
C2 H2 0.9500 .
C3 C4 1.399(5) .
C3 C7 1.518(4) .
C4 C5 1.409(4) .
C5 C6 1.384(5) .
C5 C28 1.516(5) .
C6 H6 0.9500 .
C7 C10 1.517(5) .
C7 H7A 0.9900 .
C7 H7B 0.9900 .
C8 C9 1.380(6) .
C8 C13 1.387(6) .
C8 H8 0.9500 .
C9 C10 1.390(5) .
C9 H9 0.9500 .
C10 C11 1.397(5) .
C11 C12 1.400(5) .
C12 C13 1.388(5) .
C12 C14 1.520(5) .
C13 H13 0.9500 .
C14 C19 1.513(6) .
C14 H14A 0.9900 .
C14 H14B 0.9900 .
C15 C20 1.381(6) .
C15 C16 1.398(6) .
C15 H15 0.9500 .
C16 C17 1.393(6) .
C16 H16 0.9500 .
C17 C18 1.401(5) .
C17 C21 1.512(5) .
C18 C19 1.402(5) .
C19 C20 1.387(6) .
C20 H20 0.9500 .
C21 C26 1.527(5) .
C21 H21A 0.9900 .
C21 H21B 0.9900 .
C22 C27 1.389(5) .
C22 C23 1.397(5) .
C23 C24 1.393(5) 2_657
C23 H23 0.9500 .
C24 C23 1.393(5) 2_657
C24 C25 1.399(5) .
C24 C28 1.517(5) .
C25 C26 1.405(5) .
C26 C27 1.388(5) 2_657
C27 C26 1.388(5) 2_657
C27 H27 0.9500 .
C28 H28A 0.9900 .
C28 H28B 0.9900 .
C29 C30 1.481(6) .
C29 H29A 0.9900 .
C29 H29B 0.9900 .
C30 C31 1.313(7) .
C30 H30 0.9500 .
C31 H31A 0.9500 .
C31 H31B 0.9500 .
C32 C33 1.512(5) .
C32 H32A 0.9900 .
C32 H32B 0.9900 .
C33 C34 1.521(5) .
C33 H33A 0.9900 .
C33 H33B 0.9900 .
C34 H34A 0.9800 .
C34 H34B 0.9800 .
C34 H34C 0.9800 .
C35 C36 1.492(7) .
C35 H35A 0.9900 .
C35 H35B 0.9900 .
C36 C37 1.558(8) .
C36 H36A 0.9900 .
C36 H36B 0.9900 .
C37 H37A 0.9800 .
C37 H37B 0.9800 .
C37 H37C 0.9800 .
C38 C39 1.485(6) .
C38 H38A 0.9900 .
C38 H38B 0.9900 .
C39 C40 1.299(7) .
C39 H39 0.9500 .
C40 H40A 0.9500 .
C40 H40B 0.9500 .
C41 C46 1.385(5) .
C41 C42 1.402(5) .
C42 C43 1.385(5) .
C42 H42 0.9500 .
C43 C44 1.382(6) .
C43 H43 0.9500 .
C44 C45 1.379(6) .
C44 H44 0.9500 .
C45 C46 1.396(5) .
C45 H45 0.9500 .
C46 H46 0.9500 .
C47 C52 1.388(5) .
C47 C48 1.392(5) .
C48 C49 1.392(6) .
C48 H48 0.9500 .
C49 C50 1.387(6) .
C49 H49 0.9500 .
C50 C51 1.383(7) .
C50 H50 0.9500 .
C51 C52 1.381(6) .
C51 H51 0.9500 .
C52 H52 0.9500 .
C53 C54 1.391(5) .
C53 C58 1.394(5) .
C54 C55 1.386(6) .
C54 H54 0.9500 .
C55 C56 1.380(5) .
C55 H55 0.9500 .
C56 C57 1.396(6) .
C56 H56 0.9500 .
C57 C58 1.388(6) .
C57 H57 0.9500 .
C58 H58 0.9500 .
C59 C60 1.389(5) .
C59 C64 1.393(6) .
C60 C61 1.390(6) .
C60 H60 0.9500 .
C61 C62 1.384(7) .
C61 H61 0.9500 .
C62 C63 1.372(7) .
C62 H62 0.9500 .
C63 C64 1.386(6) .
C63 H63 0.9500 .
C64 H64 0.9500 .
B1 F4 1.361(7) .
B1 F2 1.370(7) .
B1 F1 1.369(6) .
B1 F3 1.370(7) .
F4 Ag1 2.546(4) 2_666
C71 Cl2 1.718(13) .
C71 Cl1 1.751(12) .
C71 H71A 0.9900 .
C71 H71B 0.9900 .
C72 Cl4 1.627(16) .
C72 Cl3 1.683(16) .
C72 H72A 0.9900 .
C72 H72B 0.9900 .

loop_
_geom_torsion_atom_site_label_1
_geom_torsion_atom_site_label_2
_geom_torsion_atom_site_label_3
_geom_torsion_atom_site_label_4
_geom_torsion
_geom_torsion_site_symmetry_1
_geom_torsion_site_symmetry_4
P2 Ag1 P1 C1 78.37(14) . .
F4 Ag1 P1 C1 -149.3(2) 2_666 .
P2 Ag1 P1 C41 -154.14(13) . .
F4 Ag1 P1 C41 -21.8(2) 2_666 .
P2 Ag1 P1 C47 -35.20(14) . .
F4 Ag1 P1 C47 97.1(2) 2_666 .
P1 Ag1 P2 C22 159.85(13) . .
F4 Ag1 P2 C22 23.7(2) 2_666 .
P1 Ag1 P2 C53 -79.97(14) . .
F4 Ag1 P2 C53 143.9(2) 2_666 .
P1 Ag1 P2 C59 39.77(16) . .
F4 Ag1 P2 C59 -96.4(2) 2_666 .
C41 P1 C1 C2 -3.6(4) . .
C47 P1 C1 C2 -114.1(3) . .
Ag1 P1 C1 C2 131.0(3) . .
C41 P1 C1 C6 -179.1(3) . .
C47 P1 C1 C6 70.4(3) . .
Ag1 P1 C1 C6 -44.6(3) . .
C6 C1 C2 C3 -1.8(5) . .
P1 C1 C2 C3 -177.3(3) . .
C1 C2 C3 C4 -0.4(5) . .
C1 C2 C3 C7 173.6(3) . .
C29 O1 C4 C3 109.5(4) . .
C29 O1 C4 C5 -78.0(4) . .
C2 C3 C4 O1 176.0(3) . .
C7 C3 C4 O1 1.9(5) . .
C2 C3 C4 C5 3.6(5) . .
C7 C3 C4 C5 -170.5(3) . .
O1 C4 C5 C6 -176.7(3) . .
C3 C4 C5 C6 -4.4(5) . .
O1 C4 C5 C28 -5.2(5) . .
C3 C4 C5 C28 167.1(3) . .
C4 C5 C6 C1 2.1(5) . .
C28 C5 C6 C1 -169.3(3) . .
C2 C1 C6 C5 1.0(5) . .
P1 C1 C6 C5 176.8(3) . .
C4 C3 C7 C10 69.8(4) . .
C2 C3 C7 C10 -104.1(4) . .
C13 C8 C9 C10 1.8(5) . .
C8 C9 C10 C11 0.5(5) . .
C8 C9 C10 C7 -176.7(3) . .
C3 C7 C10 C9 60.2(4) . .
C3 C7 C10 C11 -116.9(3) . .
C32 O2 C11 C10 -102.0(4) . .
C32 O2 C11 C12 80.8(4) . .
C9 C10 C11 O2 179.3(3) . .
C7 C10 C11 O2 -3.6(5) . .
C9 C10 C11 C12 -3.5(5) . .
C7 C10 C11 C12 173.6(3) . .
O2 C11 C12 C13 -178.7(3) . .
C10 C11 C12 C13 4.1(5) . .
O2 C11 C12 C14 4.1(5) . .
C10 C11 C12 C14 -173.2(3) . .
C9 C8 C13 C12 -1.2(5) . .
C11 C12 C13 C8 -1.6(5) . .
C14 C12 C13 C8 175.7(3) . .
C13 C12 C14 C19 -57.7(4) . .
C11 C12 C14 C19 119.5(4) . .
C20 C15 C16 C17 -2.0(6) . .
C15 C16 C17 C18 -1.1(5) . .
C15 C16 C17 C21 173.1(3) . .
C35 O3 C18 C17 106.2(4) . .
C35 O3 C18 C19 -79.2(4) . .
C16 C17 C18 O3 179.0(3) . .
C21 C17 C18 O3 4.8(5) . .
C16 C17 C18 C19 4.6(5) . .
C21 C17 C18 C19 -169.7(3) . .
O3 C18 C19 C20 -179.3(3) . .
C17 C18 C19 C20 -4.9(5) . .
O3 C18 C19 C14 -3.5(5) . .
C17 C18 C19 C14 170.9(3) . .
C12 C14 C19 C20 105.3(4) . .
C12 C14 C19 C18 -70.4(4) . .
C16 C15 C20 C19 1.7(6) . .
C18 C19 C20 C15 1.7(6) . .
C14 C19 C20 C15 -174.1(4) . .
C16 C17 C21 C26 -108.1(4) . .
C18 C17 C21 C26 65.9(4) . .
C53 P2 C22 C27 156.0(3) . .
C59 P2 C22 C27 46.2(3) . .
Ag1 P2 C22 C27 -78.2(3) . .
C53 P2 C22 C23 -33.9(3) . .
C59 P2 C22 C23 -143.7(3) . .
Ag1 P2 C22 C23 91.9(3) . .
C27 C22 C23 C24 4.0(5) . 2_657
P2 C22 C23 C24 -166.2(2) . 2_657
C38 O4 C25 C24 105.9(4) . .
C38 O4 C25 C26 -75.2(4) . .
C23 C24 C25 O4 -176.7(3) 2_657 .
C28 C24 C25 O4 4.5(5) . .
C23 C24 C25 C26 4.4(5) 2_657 .
C28 C24 C25 C26 -174.4(3) . .
O4 C25 C26 C27 174.3(3) . 2_657
C24 C25 C26 C27 -6.8(5) . 2_657
O4 C25 C26 C21 -9.5(5) . .
C24 C25 C26 C21 169.4(3) . .
C17 C21 C26 C27 56.7(4) . 2_657
C17 C21 C26 C25 -119.5(4) . .
C23 C22 C27 C26 -1.5(5) . 2_657
P2 C22 C27 C26 168.8(3) . 2_657
C6 C5 C28 C24 103.7(4) . .
C4 C5 C28 C24 -67.5(4) . .
C23 C24 C28 C5 -52.1(4) 2_657 .
C25 C24 C28 C5 126.7(3) . .
C4 O1 C29 C30 -89.6(4) . .
O1 C29 C30 C31 135.0(5) . .
C11 O2 C32 C33 -168.4(3) . .
O2 C32 C33 C34 -179.6(4) . .
C18 O3 C35 C36 -85.6(5) . .
O3 C35 C36 C37 -171.7(4) . .
C25 O4 C38 C39 -74.0(4) . .
O4 C38 C39 C40 116.4(5) . .
C1 P1 C41 C46 120.8(3) . .
C47 P1 C41 C46 -129.1(3) . .
Ag1 P1 C41 C46 -9.4(3) . .
C1 P1 C41 C42 -61.7(3) . .
C47 P1 C41 C42 48.4(3) . .
Ag1 P1 C41 C42 168.0(2) . .
C46 C41 C42 C43 -0.9(5) . .
P1 C41 C42 C43 -178.3(3) . .
C41 C42 C43 C44 -0.3(5) . .
C42 C43 C44 C45 1.3(6) . .
C43 C44 C45 C46 -1.2(6) . .
C42 C41 C46 C45 1.0(5) . .
P1 C41 C46 C45 178.5(3) . .
C44 C45 C46 C41 0.0(6) . .
C1 P1 C47 C52 -151.2(3) . .
C41 P1 C47 C52 97.0(3) . .
Ag1 P1 C47 C52 -31.8(3) . .
C1 P1 C47 C48 29.1(3) . .
C41 P1 C47 C48 -82.7(3) . .
Ag1 P1 C47 C48 148.5(3) . .
C52 C47 C48 C49 -0.2(6) . .
P1 C47 C48 C49 179.5(3) . .
C47 C48 C49 C50 1.5(7) . .
C48 C49 C50 C51 -1.7(7) . .
C49 C50 C51 C52 0.4(7) . .
C50 C51 C52 C47 1.0(6) . .
C48 C47 C52 C51 -1.1(6) . .
P1 C47 C52 C51 179.2(3) . .
C22 P2 C53 C54 141.7(3) . .
C59 P2 C53 C54 -106.6(3) . .
Ag1 P2 C53 C54 18.6(3) . .
C22 P2 C53 C58 -40.5(3) . .
C59 P2 C53 C58 71.3(3) . .
Ag1 P2 C53 C58 -163.5(3) . .
C58 C53 C54 C55 -1.3(6) . .
P2 C53 C54 C55 176.6(3) . .
C53 C54 C55 C56 0.8(6) . .
C54 C55 C56 C57 0.6(6) . .
C55 C56 C57 C58 -1.3(6) . .
C56 C57 C58 C53 0.8(6) . .
C54 C53 C58 C57 0.6(5) . .
P2 C53 C58 C57 -177.3(3) . .
C22 P2 C59 C60 25.7(4) . .
C53 P2 C59 C60 -85.5(4) . .
Ag1 P2 C59 C60 148.3(3) . .
C22 P2 C59 C64 -156.1(3) . .
C53 P2 C59 C64 92.7(3) . .
Ag1 P2 C59 C64 -33.5(4) . .
C64 C59 C60 C61 -0.1(6) . .
P2 C59 C60 C61 178.1(3) . .
C59 C60 C61 C62 0.0(7) . .
C60 C61 C62 C63 -0.2(7) . .
C61 C62 C63 C64 0.4(7) . .
C62 C63 C64 C59 -0.5(7) . .
C60 C59 C64 C63 0.4(6) . .
P2 C59 C64 C63 -177.9(4) . .
F2 B1 F4 Ag1 24.4(11) . 2_666
F1 B1 F4 Ag1 148.4(6) . 2_666
F3 B1 F4 Ag1 -91.4(9) . 2_666
